data_2013864
loop_
_publ_author_name
'Glidewell, Christopher'
'Low, John N.'
'Skakle, Janet M. S.'
'Wardell, James L.'

_publ_section_title
;
 Methyl 4-nitrophenyl sulfoxide: \p-stacked chains of hydrogen-bonded
 <i>R</i>f&#x0331;{_2^2}(10) dimers
;
_journal_issue 1
_journal_name_full 'Acta Crystallographica Section C'
_journal_page_first o87
_journal_page_last o89
_journal_paper_doi 10.1107/S0108270103027616
_journal_volume 60
_journal_year 2004
_chemical_formula_iupac 'C7 H7 N O3 S'
_chemical_formula_moiety 'C7 H7 N O3 S'
_chemical_formula_sum 'C7 H7 N O3 S'
_chemical_formula_weight 185.20
_chemical_name_systematic
;
Methyl 4-nitrophenyl sulfoxide
;
_space_group_IT_number 2
_symmetry_cell_setting triclinic
_symmetry_space_group_name_Hall '-P 1'
_symmetry_space_group_name_H-M 'P -1'
_atom_sites_solution_hydrogens geom
_atom_sites_solution_primary direct
_atom_sites_solution_secondary difmap
_cell_angle_alpha 83.684(3)
_cell_angle_beta 89.320(2)
_cell_angle_gamma 88.430(3)
_cell_formula_units_Z 2
_cell_length_a 6.1522(2)
_cell_length_b 7.8550(3)
_cell_length_c 7.9939(3)
_cell_measurement_reflns_used 1739
_cell_measurement_temperature 120(2)
_cell_measurement_theta_max 27.53
_cell_measurement_theta_min 3.31
_cell_volume 383.81(2)
_computing_cell_refinement 'DENZO-SMN (Otwinowski & Minor, 1997)'
_computing_data_collection 'KappaCCD Server Software (Nonius, 1997)'
_computing_data_reduction DENZO-SMN
_computing_molecular_graphics 'PLATON (Spek, 2003)'
_computing_publication_material 'SHELXL97 (Sheldrick, 1997) and PRPKAPPA (Ferguson, 1999)'
_computing_structure_refinement 'OSCAIL and SHELXL97 (Sheldrick, 1997'
_computing_structure_solution 'OSCAIL (McArdle, 2003) and SHELXS97 (Sheldrick, 1997)'
_diffrn_ambient_temperature 120(2)
_diffrn_measured_fraction_theta_full 0.997
_diffrn_measured_fraction_theta_max 0.989
_diffrn_measurement_device_type 'Nonius KappaCCD area-detector'
_diffrn_measurement_method '\f scans, and \w scans with \k offsets'
_diffrn_radiation_monochromator graphite
_diffrn_radiation_source 'rotating anode'
_diffrn_radiation_type 'Mo K\a'
_diffrn_radiation_wavelength 0.71073
_diffrn_reflns_av_R_equivalents 0.038
_diffrn_reflns_av_sigmaI/netI 0.031
_diffrn_reflns_limit_h_max 8
_diffrn_reflns_limit_h_min -7
_diffrn_reflns_limit_k_max 9
_diffrn_reflns_limit_k_min -10
_diffrn_reflns_limit_l_max 10
_diffrn_reflns_limit_l_min -10
_diffrn_reflns_number 6313
_diffrn_reflns_theta_full 26.50
_diffrn_reflns_theta_max 27.53
_diffrn_reflns_theta_min 3.31
_diffrn_standards_decay_% negligible
_exptl_absorpt_coefficient_mu 0.382
_exptl_absorpt_correction_T_max 0.894
_exptl_absorpt_correction_T_min 0.878
_exptl_absorpt_correction_type multi-scan
_exptl_absorpt_process_details '(SORTAV; Blessing, 1995, 1997)'
_exptl_crystal_colour colourless
_exptl_crystal_density_diffrn 1.603
_exptl_crystal_density_meas ?
_exptl_crystal_density_method 'not measured'
_exptl_crystal_description block
_exptl_crystal_F_000 192
_exptl_crystal_size_max 0.35
_exptl_crystal_size_mid 0.35
_exptl_crystal_size_min 0.30
_refine_diff_density_max 0.32
_refine_diff_density_min -0.41
_refine_ls_extinction_method none
_refine_ls_goodness_of_fit_ref 1.111
_refine_ls_hydrogen_treatment constr
_refine_ls_matrix_type full
_refine_ls_number_parameters 110
_refine_ls_number_reflns 1739
_refine_ls_number_restraints 0
_refine_ls_restrained_S_all 1.111
_refine_ls_R_factor_all 0.034
_refine_ls_R_factor_gt 0.030
_refine_ls_shift/su_max 0.001
_refine_ls_shift/su_mean 0.000
_refine_ls_structure_factor_coef Fsqd
_refine_ls_weighting_details 'w = 1/[\s^2^(Fo^2^)+(0.033P)^2^+0.1817P] where P=(Fo^2^+2Fc^2^)/3'
_refine_ls_weighting_scheme calc
_refine_ls_wR_factor_gt 0.077
_refine_ls_wR_factor_ref 0.079
_reflns_number_gt 1588
_reflns_number_total 1739
_reflns_threshold_expression I>2\s(I)
_cod_data_source_file sk1686.cif
_cod_data_source_block I
_cod_depositor_comments
;
The following automatic conversions were performed:

'_exptl_absorpt_correction_type' value 'Multi-scan' changed to
'multi-scan' according to
/home/saulius/struct/CIF-dictionaries/cif_core.dic dictionary named
'cif_core.dic' version 2.4.1 from 2010-06-29.

Automatic conversion script
Id: cif_fix_values 1715 2011-07-08 13:25:40Z adriana 

The following automatic conversions were performed:

'_exptl_crystal_density_meas' value 'not measured' was changed to '?'
- the value is perceived as not measured.

Automatic conversion script
Id: cif_fix_values 3008 2015-01-20 13:52:24Z robertas 
;
_cod_database_code 2013864
_cod_database_fobs_code 2013864

loop_
_symmetry_equiv_pos_as_xyz
'x, y, z'
'-x, -y, -z'

loop_
_atom_site_label
_atom_site_fract_x
_atom_site_fract_y
_atom_site_fract_z
_atom_site_U_iso_or_equiv
_atom_site_adp_type
_atom_site_calc_flag
_atom_site_refinement_flags
_atom_site_occupancy
_atom_site_disorder_assembly
_atom_site_disorder_group
_atom_site_type_symbol
C1 0.9138(2) 0.70819(17) 0.43727(17) 0.0137(3) Uani d . 1 . . C
C2 1.1127(2) 0.78276(17) 0.40236(17) 0.0155(3) Uani d . 1 . . C
C3 1.2219(2) 0.84396(17) 0.53340(18) 0.0152(3) Uani d . 1 . . C
C4 1.1294(2) 0.82927(17) 0.69301(17) 0.0139(3) Uani d . 1 . . C
C5 0.9277(2) 0.75597(18) 0.72548(17) 0.0166(3) Uani d . 1 . . C
C6 0.8181(2) 0.69342(18) 0.59590(17) 0.0156(3) Uani d . 1 . . C
N1 0.79667(19) 0.64214(15) 0.29973(15) 0.0155(2) Uani d . 1 . . N
O1 0.87916(18) 0.65772(15) 0.15837(13) 0.0230(3) Uani d . 1 . . O
O2 0.62245(17) 0.57405(14) 0.33273(13) 0.0226(2) Uani d . 1 . . O
S4 1.26776(5) 0.91596(4) 0.86053(4) 0.01619(12) Uani d . 1 . . S
O41 1.45691(18) 1.01004(14) 0.78095(13) 0.0226(2) Uani d . 1 . . O
C41 1.3715(2) 0.71571(19) 0.96114(18) 0.0184(3) Uani d . 1 . . C
H2 1.1728 0.7918 0.2918 0.019 Uiso calc R 1 . . H
H3 1.3591 0.8955 0.5138 0.018 Uiso calc R 1 . . H
H5 0.8659 0.7490 0.8354 0.020 Uiso calc R 1 . . H
H6 0.6809 0.6417 0.6151 0.019 Uiso calc R 1 . . H
H41A 1.4571 0.6566 0.8798 0.028 Uiso calc R 1 . . H
H41B 1.2501 0.6444 1.0033 0.028 Uiso calc R 1 . . H
H41C 1.4641 0.7366 1.0553 0.028 Uiso calc R 1 . . H

loop_
_atom_site_aniso_label
_atom_site_aniso_U_11
_atom_site_aniso_U_22
_atom_site_aniso_U_33
_atom_site_aniso_U_12
_atom_site_aniso_U_13
_atom_site_aniso_U_23
C1 0.0144(7) 0.0121(6) 0.0143(6) 0.0003(5) -0.0036(5) -0.0005(5)
C2 0.0159(7) 0.0163(7) 0.0138(6) -0.0004(5) 0.0021(5) 0.0001(5)
C3 0.0121(6) 0.0148(7) 0.0186(7) -0.0020(5) 0.0004(5) -0.0004(5)
C4 0.0143(7) 0.0122(6) 0.0152(6) 0.0000(5) -0.0031(5) -0.0020(5)
C5 0.0152(7) 0.0206(7) 0.0139(6) -0.0021(5) 0.0010(5) -0.0006(5)
C6 0.0120(6) 0.0186(7) 0.0159(7) -0.0034(5) -0.0008(5) -0.0001(5)
N1 0.0168(6) 0.0141(6) 0.0154(6) -0.0006(4) -0.0026(4) -0.0011(4)
O1 0.0236(6) 0.0334(6) 0.0124(5) -0.0031(5) 0.0002(4) -0.0045(4)
O2 0.0215(6) 0.0260(6) 0.0208(5) -0.0113(4) -0.0032(4) -0.0020(4)
S4 0.0161(2) 0.01682(19) 0.01650(19) -0.00319(13) -0.00132(13) -0.00508(13)
O41 0.0238(6) 0.0236(6) 0.0211(5) -0.0123(4) -0.0001(4) -0.0031(4)
C41 0.0187(7) 0.0209(7) 0.0159(7) -0.0015(5) -0.0040(5) -0.0030(5)

loop_
_atom_type_symbol
_atom_type_description
_atom_type_scat_dispersion_real
_atom_type_scat_dispersion_imag
_atom_type_scat_source
C C 0.0033 0.0016 'International Tables Vol C Tables 4.2.6.8 and 6.1.1.4'
H H 0.0000 0.0000 'International Tables Vol C Tables 4.2.6.8 and 6.1.1.4'
N N 0.0061 0.0033 'International Tables Vol C Tables 4.2.6.8 and 6.1.1.4'
O O 0.0106 0.0060 'International Tables Vol C Tables 4.2.6.8 and 6.1.1.4'
S S 0.1246 0.1234 'International Tables Vol C Tables 4.2.6.8 and 6.1.1.4'

loop_
_geom_angle_atom_site_label_1
_geom_angle_atom_site_label_2
_geom_angle_atom_site_label_3
_geom_angle
_geom_angle_publ_flag
C2 C1 C6 123.20(13) y
C2 C1 N1 118.68(12) no
C6 C1 N1 118.11(12) no
C1 C2 C3 118.10(13) no
C1 C2 H2 120.9 no
C3 C2 H2 120.9 no
C4 C3 C2 119.49(13) no
C4 C3 H3 120.3 no
C2 C3 H3 120.3 no
C3 C4 C5 121.67(13) y
C3 C4 S4 119.14(11) no
C5 C4 S4 119.13(10) no
C6 C5 C4 119.30(13) no
C6 C5 H5 120.4 no
C4 C5 H5 120.4 no
C5 C6 C1 118.23(13) no
C5 C6 H6 120.9 no
C1 C6 H6 120.9 no
O2 N1 O1 123.63(12) no
O2 N1 C1 118.07(11) no
O1 N1 C1 118.30(12) no
C4 S4 C41 96.61(6) y
C4 S4 O41 106.29(6) y
O41 S4 C41 107.10(7) y
S4 C41 H41A 109.5 no
S4 C41 H41B 109.5 no
H41A C41 H41B 109.5 no
S4 C41 H41C 109.5 no
H41A C41 H41C 109.5 no
H41B C41 H41C 109.5 no

loop_
_geom_bond_atom_site_label_1
_geom_bond_atom_site_label_2
_geom_bond_site_symmetry_2
_geom_bond_distance
_geom_bond_publ_flag
C1 C2 . 1.3835(19) no
C1 C6 . 1.3863(19) no
C1 N1 . 1.4704(17) no
C2 C3 . 1.387(2) no
C2 H2 . 0.95 no
C3 C4 . 1.385(2) no
C3 H3 . 0.95 no
C4 C5 . 1.392(2) no
C4 S4 . 1.8003(14) y
C5 C6 . 1.3841(19) no
C5 H5 . 0.95 no
C6 H6 . 0.95 no
N1 O2 . 1.2240(16) no
N1 O1 . 1.2283(16) no
S4 O41 . 1.4937(11) y
S4 C41 . 1.7909(15) y
C41 H41A . 0.98 no
C41 H41B . 0.98 no
C41 H41C . 0.98 no

loop_
_geom_hbond_atom_site_label_D
_geom_hbond_atom_site_label_H
_geom_hbond_atom_site_label_A
_geom_hbond_site_symmetry_A
_geom_hbond_distance_DH
_geom_hbond_distance_HA
_geom_hbond_distance_DA
_geom_hbond_angle_DHA
_geom_hbond_publ_flag
C3 H3 O41 . 0.95 2.49 2.907(2) 106 y
C6 H6 O2 2_666 0.95 2.56 3.478(2) 164 y

loop_
_geom_torsion_atom_site_label_1
_geom_torsion_atom_site_label_2
_geom_torsion_atom_site_label_3
_geom_torsion_atom_site_label_4
_geom_torsion
_geom_torsion_publ_flag
C6 C1 C2 C3 0.7(2) no
N1 C1 C2 C3 -179.75(11) no
C1 C2 C3 C4 -0.2(2) no
C2 C3 C4 C5 -0.7(2) no
C2 C3 C4 S4 -177.79(10) no
C3 C4 C5 C6 1.1(2) no
S4 C4 C5 C6 178.24(10) no
C4 C5 C6 C1 -0.7(2) no
C2 C1 C6 C5 -0.2(2) no
N1 C1 C6 C5 -179.80(12) no
C3 C4 S4 O41 6.56(13) y
C5 C4 S4 O41 -170.63(11) no
C3 C4 S4 C41 -103.45(12) y
C5 C4 S4 C41 79.36(12) no
C2 C1 N1 O1 -0.87(19) y
C2 C1 N1 O2 178.88(12) y
C6 C1 N1 O2 -1.51(19) no
C6 C1 N1 O1 178.74(12) no

loop_
_cod_related_entry_id
_cod_related_entry_database
_cod_related_entry_code
1 ChemSpider 270437
